data_7041361
loop_
_publ_author_name
'Abeykoon, Brian'
'Gren\`eche, Jean-Marc'
'Jeanneau, Erwann'
'Chernyshov, Dmitry'
'Goutaudier, Christelle'
'Demessence, Aude'
'Devic, Thomas'
'Fateeva, Alexandra'

_publ_section_title
;
 Tuning the iron redox state inside a microporous porphyrinic metal
 organic framework.
;
_journal_issue 2
_journal_name_full 'Dalton transactions (Cambridge, England : 2003)'
_journal_page_first 517
_journal_page_last 523
_journal_paper_doi 10.1039/c6dt04208b
_journal_volume 46
_journal_year 2017
_chemical_formula_moiety 'C52 H24 Fe3 N22 O2'
_chemical_formula_sum 'C52 H24 Fe3 N22 O2'
_chemical_formula_weight 1156.48
_space_group_IT_number 65
_symmetry_cell_setting orthorhombic
_symmetry_space_group_name_Hall '-C 2 2'
_symmetry_space_group_name_H-M 'C m m m'
_atom_sites_solution_hydrogens difmap
_atom_sites_solution_primary direct
_audit_update_record
;
2016-11-03 deposited with the CCDC.
2016-12-07 downloaded from the CCDC.
;
_cell_angle_alpha 90
_cell_angle_beta 90
_cell_angle_gamma 90
_cell_formula_units_Z 2
_cell_length_a 6.7530(2)
_cell_length_b 35.2750(11)
_cell_length_c 19.2653(9)
_cell_measurement_reflns_used 2205
_cell_measurement_temperature 250
_cell_measurement_theta_max 31.6920
_cell_measurement_theta_min 3.1070
_cell_volume 4589.2(3)
_computing_cell_refinement 'CrysAlisPro 1.171.38.43 (Rigaku OD, 2015)'
_computing_data_collection 'CrysAlisPro 1.171.38.43 (Rigaku OD, 2015)'
_computing_data_reduction 'CrysAlisPro 1.171.38.43 (Rigaku OD, 2015)'
_computing_molecular_graphics 'CAMERON (Watkin et al., 1996)'
_computing_publication_material 'CRYSTALS (Betteridge et al., 2003)'
_computing_structure_refinement 'CRYSTALS (Betteridge et al., 2003)'
_computing_structure_solution 'SIR97 (Altomare et al., 1999)'
_diffrn_ambient_temperature 250
_diffrn_detector 'CCD plate'
_diffrn_measured_fraction_theta_full 0.910
_diffrn_measured_fraction_theta_max 0.861
_diffrn_measurement_device 'abstract diffractometer'
_diffrn_measurement_device_type 'dectris-CrysAlisPro-abstract goniometer imported dectris images'
_diffrn_measurement_method \w
_diffrn_radiation_monochromator synchrotron
_diffrn_radiation_probe x-ray
_diffrn_radiation_type synchrotron
_diffrn_radiation_wavelength 0.95374
_diffrn_reflns_av_R_equivalents 0.073
_diffrn_reflns_limit_h_max 7
_diffrn_reflns_limit_h_min 0
_diffrn_reflns_limit_k_max 38
_diffrn_reflns_limit_k_min 0
_diffrn_reflns_limit_l_max 16
_diffrn_reflns_limit_l_min 0
_diffrn_reflns_number 7596
_diffrn_reflns_theta_full 25.080
_diffrn_reflns_theta_max 31.747
_diffrn_reflns_theta_min 2.101
_diffrn_source synchrotron
_diffrn_standards_number 0
_exptl_absorpt_coefficient_mu 0.505
_exptl_absorpt_correction_type multi-scan
_exptl_absorpt_process_details
;
CrysAlisPro 1.171.38.43 (Rigaku Oxford Diffraction, 2015)
Empirical absorption correction using spherical harmonics,
 implemented in SCALE3 ABSPACK scaling algorithm.
;
_exptl_crystal_colour 'dark purple'
_exptl_crystal_density_diffrn 0.837
_exptl_crystal_density_method 'not measured'
_exptl_crystal_description rod
_exptl_crystal_F_000 1168
_exptl_crystal_size_max 0.100
_exptl_crystal_size_mid 0.020
_exptl_crystal_size_min 0.020
_platon_squeeze_details
;
;
_refine_diff_density_max 1.11
_refine_diff_density_min -0.53
_refine_ls_extinction_method None
_refine_ls_goodness_of_fit_ref 0.9586
_refine_ls_hydrogen_treatment constr
_refine_ls_matrix_type full
_refine_ls_number_parameters 118
_refine_ls_number_reflns 1601
_refine_ls_number_restraints 2
_refine_ls_R_factor_all 0.0611
_refine_ls_R_factor_gt 0.0529
_refine_ls_shift/su_max 0.0002419
_refine_ls_shift/su_mean 0.0000169
_refine_ls_structure_factor_coef Fsqd
_refine_ls_weighting_details
;
 Method, part 1, Chebychev polynomial, (Watkin, 1994, Prince, 1982) 
 [weight] = 1.0/[A~0~*T~0~(x)+A~1~*T~1~(x) ... +A~n-1~]*T~n-1~(x)] 
 where A~i~ are the Chebychev coefficients listed below and x= Fcalc/Fmax 
 Method = Robust Weighting (Prince, 1982) 
 W = [weight] * [1-(deltaF/6*sigmaF)^2^]^2^ 
 A~i~ are: 
 147. 224. 117. 31.6 
;
_refine_ls_weighting_scheme calc
_refine_ls_wR_factor_all 0.1349
_refine_ls_wR_factor_gt 0.1291
_refine_ls_wR_factor_ref 0.1349
_reflns_limit_h_max 7
_reflns_limit_h_min 0
_reflns_limit_k_max 38
_reflns_limit_k_min 0
_reflns_limit_l_max 16
_reflns_limit_l_min 0
_reflns_number_gt 1344
_reflns_number_total 1618
_reflns_threshold_expression I>2.0\s(I)
_oxford_diffrn_Wilson_B_factor 2.15
_oxford_diffrn_Wilson_scale 9.28
_oxford_refine_ls_r_factor_ref 0.0611
_oxford_refine_ls_scale 0.5498(18)
_oxford_reflns_number_all 1601
_oxford_reflns_threshold_expression_ref I>-3.0\s(I)
_cod_data_source_file c6dt04208b2.cif
_cod_data_source_block 1
_cod_depositor_comments 'Adding full bibliography for 7041360--7041361.cif.'
_cod_original_sg_symbol_H-M 'C m m m '
_cod_database_code 7041361
_oxdiff_exptl_absorpt_empirical_full_min 0.738
_oxdiff_exptl_absorpt_empirical_full_max 1.496
_oxdiff_exptl_absorpt_empirical_details
;
Empirical correction (ABSPACK) includes:
- Absorption correction using spherical harmonics
- Frame scaling
;

loop_
_symmetry_equiv_pos_as_xyz
x,y,z
-x,-y,-z
x+1/2,y+1/2,z
-x+1/2,-y+1/2,-z
-x,y,z
x,-y,-z
-x+1/2,y+1/2,z
x+1/2,-y+1/2,-z
x,-y,z
-x,y,-z
x+1/2,-y+1/2,z
-x+1/2,y+1/2,-z
-x,-y,z
x,y,-z
-x+1/2,-y+1/2,z
x+1/2,y+1/2,-z

loop_
_atom_site_label
_atom_site_type_symbol
_atom_site_fract_x
_atom_site_fract_y
_atom_site_fract_z
_atom_site_U_iso_or_equiv
_atom_site_occupancy
_atom_site_adp_type
_atom_site_refinement_flags_posn
_atom_site_refinement_flags_adp
C1 C 0.0000 0.46922(14) 0.3531(3) 0.0359 1.0000 Uani S T
C2 C 0.000000(7) 0.48079(15) 0.2815(3) 0.0427 1.0000 Uani S T
C3 C 0.0000 0.43117(14) 0.3749(3) 0.0393 1.0000 Uani S T
C4 C 0.0000 0.41998(13) 0.4443(3) 0.0300 1.0000 Uani S T
C5 C 0.0000 0.38027(14) 0.4659(3) 0.0416 1.0000 Uani S T
C6 C 0.0000 0.40175(14) 0.3199(3) 0.0448 1.0000 Uani S T
C7 C 0.1714(8) 0.38780(15) 0.2916(3) 0.0853 1.0000 Uani . .
C8 C 0.1725(8) 0.36105(15) 0.2393(3) 0.0866 1.0000 Uani . .
C9 C 0.0000 0.34800(15) 0.2119(3) 0.0492 1.0000 Uani S T
C10 C 0.0000 0.32070(16) 0.1548(3) 0.0478 1.0000 Uani S T
C11 C 0.3992(10) 0.52254(16) 0.5414(4) 0.0298 0.5000 Uani . .
N1 N 0.0000 0.44355(14) 0.5000 0.0242 1.0000 Uani S T
N2 N 0.0000 0.5000 0.3965(3) 0.0253 1.0000 Uani S T
N3 N 0.2908(8) 0.5000 0.5000 0.0281 1.0000 Uani S T
N4 N 0.1640(6) 0.30694(9) 0.12591(17) 0.0540 1.0000 Uani . .
N5 N 0.0981(5) 0.28366(8) 0.07610(18) 0.0473 1.0000 Uani . .
Fe1 Fe 0.0000 0.5000 0.5000 0.0216 1.0000 Uani S T
Fe2 Fe 0.2500 0.2500 0.0000 0.0410 1.0000 Uani S T
O1 O 0.0000 0.21867(15) 0.0000 0.0439 1.0000 Uani S T
H81 H 0.2920 0.3518 0.2221 0.1023 1.0000 Uiso R .
H21 H 0.0000 0.4649 0.2430 0.0509 1.0000 Uiso RS .
H111 H 0.3172 0.5383 0.5706 0.0452 0.5000 Uiso R .
H71 H 0.2912 0.3968 0.3088 0.1017 1.0000 Uiso R .

loop_
_atom_site_aniso_label
_atom_site_aniso_U_11
_atom_site_aniso_U_22
_atom_site_aniso_U_33
_atom_site_aniso_U_23
_atom_site_aniso_U_13
_atom_site_aniso_U_12
C1 0.036(3) 0.037(3) 0.034(4) -0.004(2) 0.0000 0.0000
C2 0.065(4) 0.048(3) 0.014(4) 0.000(2) 0.0000 0.0000
C3 0.041(3) 0.033(3) 0.044(4) -0.008(3) 0.0000 0.0000
C4 0.036(3) 0.026(2) 0.028(5) -0.001(2) 0.0000 0.0000
C5 0.053(3) 0.039(3) 0.032(3) 0.001(2) 0.0000 0.0000
C6 0.063(4) 0.034(3) 0.037(4) -0.007(2) 0.0000 0.0000
C7 0.064(3) 0.104(4) 0.087(4) -0.058(3) -0.022(3) 0.017(3)
C8 0.071(3) 0.102(4) 0.087(4) -0.056(3) -0.013(3) 0.020(3)
C9 0.060(4) 0.045(3) 0.043(4) -0.014(3) 0.0000 0.0000
C10 0.060(4) 0.047(3) 0.036(4) -0.014(3) 0.0000 0.0000
C11 0.028(3) 0.029(3) 0.033(4) -0.007(3) 0.011(3) -0.002(3)
N1 0.027(3) 0.021(3) 0.024(4) 0.0000 0.0000 0.0000
N2 0.023(3) 0.028(3) 0.025(4) 0.0000 0.0000 0.0000
N3 0.031(3) 0.024(3) 0.030(4) 0.0000 0.0000 0.0000
N4 0.069(2) 0.0489(18) 0.044(2) -0.0178(17) -0.0049(18) 0.0009(17)
N5 0.0633(18) 0.0408(16) 0.038(2) -0.0076(16) -0.0028(17) 0.0009(14)
Fe1 0.0206(6) 0.0233(7) 0.0209(10) 0.0000 0.0000 0.0000
Fe2 0.0587(7) 0.0360(6) 0.0284(8) 0.0000 0.0000 0.0075(5)
O1 0.054(3) 0.055(3) 0.022(3) 0.0000 0.0000 0.0000

loop_
_atom_type_symbol
_atom_type_scat_dispersion_real
_atom_type_scat_dispersion_imag
_atom_type_scat_Cromer_Mann_a1
_atom_type_scat_Cromer_Mann_b1
_atom_type_scat_Cromer_Mann_a2
_atom_type_scat_Cromer_Mann_b2
_atom_type_scat_Cromer_Mann_a3
_atom_type_scat_Cromer_Mann_b3
_atom_type_scat_Cromer_Mann_a4
_atom_type_scat_Cromer_Mann_b4
_atom_type_scat_Cromer_Mann_c
_atom_type_scat_source
C 0.0033 0.0016 2.3100 20.8439 1.0200 10.2075 1.5886 0.5687 0.8650 51.6512 0.2156 'International Tables Vol C 4.2.6.8 and 6.1.1.4'
H 0.0000 0.0000 0.4930 10.5109 0.3229 26.1257 0.1402 3.1424 0.0408 57.7998 0.0030 'International Tables Vol C 4.2.6.8 and 6.1.1.4'
N 0.0061 0.0033 12.2126 0.0057 3.1322 9.8933 2.0125 28.9975 1.1663 0.5826 -11.5290 'International Tables Vol C 4.2.6.8 and 6.1.1.4'
O 0.0106 0.0060 3.0485 13.2771 2.2868 5.7011 1.5463 0.3239 0.8670 32.9089 0.2508 'International Tables Vol C 4.2.6.8 and 6.1.1.4'
Fe 0.3463 0.8444 11.7695 4.7611 7.3573 0.3072 3.5222 15.3535 2.3045 76.8805 1.0369 'International Tables Vol C 4.2.6.8 and 6.1.1.4'

loop_
_geom_angle_atom_site_label_1
_geom_angle_site_symmetry_1
_geom_angle_atom_site_label_2
_geom_angle_atom_site_label_3
_geom_angle_site_symmetry_3
_geom_angle
_geom_angle_publ_flag
C2 . C1 C3 . 123.9(5) yes
C2 . C1 N2 . 111.1(5) yes
C3 . C1 N2 . 125.0(5) yes
C1 . C2 C2 9_565 106.5(3) yes
C1 . C2 H21 . 126.5 no
C2 9_565 C2 H21 . 127.0 no
C1 . C3 C4 . 123.9(5) yes
C1 . C3 C6 . 117.0(5) yes
C4 . C3 C6 . 119.2(5) yes
C3 . C4 C5 . 123.0(5) yes
C3 . C4 N1 . 125.8(4) yes
C5 . C4 N1 . 111.2(4) yes
C4 . C5 C5 10_556 106.5(3) yes
C3 . C6 C7 5_555 122.3(3) yes
C3 . C6 C7 . 122.3(3) yes
C7 5_555 C6 C7 . 115.2(5) yes
C6 . C7 C8 . 122.7(5) yes
C6 . C7 H71 . 118.1 no
C8 . C7 H71 . 119.2 no
C7 . C8 C9 . 120.7(5) yes
C7 . C8 H81 . 120.3 no
C9 . C8 H81 . 119.0 no
C8 . C9 C8 5_555 118.0(6) yes
C8 . C9 C10 . 121.0(3) yes
C8 5_555 C9 C10 . 121.0(3) yes
C9 . C10 N4 5_555 123.7(2) yes
C9 . C10 N4 . 123.7(2) yes
N4 5_555 C10 N4 . 112.6(5) yes
C11 9_565 C11 C11 14_556 90.000(3) yes
C11 9_565 C11 C11 5_655 90.000 yes
C11 14_556 C11 C11 5_655 90.000(3) yes
C11 9_565 C11 N3 . 53.7(3) yes
C11 14_556 C11 N3 . 53.5(3) yes
C11 5_655 C11 N3 . 123.0(3) yes
C11 9_565 C11 H111 . 125.2 no
C11 14_556 C11 H111 . 125.6 no
C11 5_655 C11 H111 . 125.0 no
N3 . C11 H111 . 112.0 no
C4 . N1 C4 10_556 104.4(5) yes
C4 . N1 Fe1 . 127.8(3) yes
C4 10_556 N1 Fe1 . 127.8(3) yes
C1 9_565 N2 C1 . 104.8(6) yes
C1 9_565 N2 Fe1 . 127.6(3) yes
C1 . N2 Fe1 . 127.6(3) yes
C11 6_566 N3 C11 9_565 72.9(6) yes
C11 6_566 N3 C11 14_556 72.6(6) yes
C11 9_565 N3 C11 14_556 114.0(7) yes
C11 6_566 N3 C11 . 114.0(7) yes
C11 9_565 N3 C11 . 72.6(6) yes
C11 14_556 N3 C11 . 72.9(6) yes
C11 6_566 N3 Fe1 . 123.0(3) yes
C11 9_565 N3 Fe1 . 123.0(3) yes
C11 14_556 N3 Fe1 . 123.0(3) yes
C11 . N3 Fe1 . 123.0(3) yes
C10 . N4 N5 . 104.3(4) yes
N4 . N5 N5 5_555 109.4(2) yes
N4 . N5 Fe2 . 132.0(3) yes
N5 5_555 N5 Fe2 . 118.53(8) yes
N2 2_566 Fe1 N2 . 179.994 yes
N2 2_566 Fe1 N1 2_566 90.000(3) yes
N2 . Fe1 N1 2_566 90.000(3) yes
N2 2_566 Fe1 N1 . 90.000(3) yes
N2 . Fe1 N1 . 90.000(3) yes
N1 2_566 Fe1 N1 . 179.994 yes
N2 2_566 Fe1 N3 . 90.000(3) yes
N2 . Fe1 N3 . 90.000(3) yes
N1 2_566 Fe1 N3 . 90.000 yes
N1 . Fe1 N3 . 90.000 yes
N2 2_566 Fe1 N3 2_566 90.000(3) yes
N2 . Fe1 N3 2_566 90.000(3) yes
N1 2_566 Fe1 N3 2_566 90.000 yes
N1 . Fe1 N3 2_566 90.000 yes
N3 . Fe1 N3 2_566 179.994 yes
N5 14_555 Fe2 N5 4_555 93.89(18) yes
N5 14_555 Fe2 N5 15_555 179.995 yes
N5 4_555 Fe2 N5 15_555 86.11(18) yes
N5 14_555 Fe2 N5 . 86.11(18) yes
N5 4_555 Fe2 N5 . 179.995 yes
N5 15_555 Fe2 N5 . 93.89(18) yes
N5 14_555 Fe2 O1 4_555 95.55(12) yes
N5 4_555 Fe2 O1 4_555 84.45(12) yes
N5 15_555 Fe2 O1 4_555 84.45(12) yes
N5 . Fe2 O1 4_555 95.55(12) yes
N5 14_555 Fe2 O1 . 84.45(12) yes
N5 4_555 Fe2 O1 . 95.55(12) yes
N5 15_555 Fe2 O1 . 95.55(12) yes
N5 . Fe2 O1 . 84.45(12) yes
O1 4_555 Fe2 O1 . 179.994 yes
Fe2 11_455 O1 Fe2 . 113.6(3) yes

loop_
_geom_bond_atom_site_label_1
_geom_bond_atom_site_label_2
_geom_bond_site_symmetry_2
_geom_bond_distance
_geom_bond_publ_flag
C1 C2 . 1.438(8) yes
C1 C3 . 1.406(7) yes
C1 N2 . 1.370(6) yes
C2 C2 9_565 1.355(10) yes
C2 H21 . 0.929 no
C3 C4 . 1.393(8) yes
C3 C6 . 1.484(7) yes
C4 C5 . 1.461(7) yes
C4 N1 . 1.357(6) yes
C5 C5 10_556 1.314(12) yes
C6 C7 5_555 1.371(6) yes
C6 C7 . 1.371(6) yes
C7 C8 . 1.380(6) yes
C7 H71 . 0.930 no
C8 C9 . 1.359(6) yes
C8 H81 . 0.932 no
C9 C10 . 1.462(8) yes
C10 N4 5_555 1.331(4) yes
C10 N4 . 1.331(4) yes
C11 C11 9_565 1.590(11) yes
C11 C11 14_556 1.596(15) yes
C11 C11 5_655 1.362(13) yes
C11 N3 . 1.343(7) yes
C11 H111 . 0.965 no
N1 Fe1 . 1.991(5) yes
N2 Fe1 . 1.994(6) yes
N3 Fe1 . 1.964(5) yes
N4 N5 . 1.339(4) yes
N5 N5 5_555 1.325(6) yes
N5 Fe2 . 2.147(3) yes
Fe2 O1 4_555 2.018(3) yes
Fe2 O1 . 2.018(3) yes

loop_
_platon_squeeze_void_nr
_platon_squeeze_void_average_x
_platon_squeeze_void_average_y
_platon_squeeze_void_average_z
_platon_squeeze_void_volume
_platon_squeeze_void_count_electrons
_platon_squeeze_void_content
1 -0.169 -0.021 -0.039 2734 584 ' '
